data_4115442
loop_
_publ_author_name
'Allison M. Mills'
'Arthur Mar'

_publ_contact_author_address
; Department of Chemistry
  University of Alberta
  Edmonton, AB
  Canada  T6G 2G2
;
_publ_contact_author_email arthur.mar@ualberta.ca
_publ_contact_author_fax '(780) 492-8231'
_publ_contact_author_name 'Arthur Mar'
_publ_contact_author_phone '(780) 492-5592'
_publ_section_title
;
 Layered Rare-Earth Gallium Antimonides REGaSb2 (RE= La-Nd, Sm)
;
_journal_name_full 'Journal of the American Chemical Society'
_journal_page_first 1151
_journal_page_last 1158
_journal_paper_doi 10.1021/ja003705+
_journal_volume 123
_journal_year 2001
_chemical_formula_moiety 'Ga Nd Sb2'
_chemical_formula_sum 'Ga Nd Sb2'
_chemical_formula_weight 457.46
_chemical_name_common 'neodymium gallium antimonide'
_chemical_name_systematic 'neodymium gallium antimonide'
_space_group_IT_number 141
_symmetry_cell_setting tetragonal
_symmetry_space_group_name_Hall '-I 4bd 2'
_symmetry_space_group_name_H-M 'I 41/a m d :2'
_atom_sites_solution_hydrogens geom
_atom_sites_solution_primary direct
_atom_sites_solution_secondary difmap
_audit_creation_method SHELXL-97
_cell_angle_alpha 90.00
_cell_angle_beta 90.00
_cell_angle_gamma 90.00
_cell_formula_units_Z 8
_cell_length_a 4.3486(3)
_cell_length_b 4.3486(3)
_cell_length_c 44.579(8)
_cell_measurement_reflns_used 24
_cell_measurement_temperature 295(2)
_cell_measurement_theta_max 21
_cell_measurement_theta_min 10
_cell_volume 843.00(17)
_computing_cell_refinement 'CAD4/PC (Enraf-Nonius)'
_computing_data_collection 'CAD4/PC (Enraf-Nonius)'
_computing_data_reduction XCAD4
_computing_molecular_graphics 'ATOMS 4.0'
_computing_publication_material 'Bruker SHELXTL 5.1'
_computing_structure_refinement 'Bruker SHELXTL 5.1'
_computing_structure_solution 'Bruker SHELXTL 5.1'
_diffrn_ambient_temperature 295(2)
_diffrn_measured_fraction_theta_full 1.000
_diffrn_measured_fraction_theta_max 1.000
_diffrn_measurement_device_type 'Enraf Nonius CAD4'
_diffrn_measurement_method \q--2\q
_diffrn_radiation_monochromator graphite
_diffrn_radiation_source 'fine-focus sealed tube'
_diffrn_radiation_type MoK\a
_diffrn_radiation_wavelength 0.71073
_diffrn_reflns_av_R_equivalents 0.1027
_diffrn_reflns_av_sigmaI/netI 0.0344
_diffrn_reflns_limit_h_max 7
_diffrn_reflns_limit_h_min -7
_diffrn_reflns_limit_k_max 7
_diffrn_reflns_limit_k_min -7
_diffrn_reflns_limit_l_max 71
_diffrn_reflns_limit_l_min -71
_diffrn_reflns_number 6770
_diffrn_reflns_theta_full 34.93
_diffrn_reflns_theta_max 34.93
_diffrn_reflns_theta_min 1.83
_diffrn_standards_interval_time 7200
_diffrn_standards_number 3
_exptl_absorpt_coefficient_mu 30.880
_exptl_absorpt_correction_T_max 0.9639
_exptl_absorpt_correction_T_min 0.1323
_exptl_absorpt_correction_type numerical
_exptl_absorpt_process_details 'Bruker SHELXTL 5.1'
_exptl_crystal_colour black
_exptl_crystal_density_diffrn 7.209
_exptl_crystal_description plate
_exptl_crystal_F_000 1544
_exptl_crystal_size_max 0.11
_exptl_crystal_size_mid 0.08
_exptl_crystal_size_min 0.01
_refine_diff_density_max 3.221
_refine_diff_density_min -1.947
_refine_diff_density_rms 0.419
_refine_ls_extinction_coef 0.0046(2)
_refine_ls_extinction_expression Fc^*^=kFc[1+0.001xFc^2^\l^3^/sin(2\q)]^-1/4^
_refine_ls_extinction_method SHELXL
_refine_ls_goodness_of_fit_ref 1.104
_refine_ls_hydrogen_treatment mixed
_refine_ls_matrix_type full
_refine_ls_number_parameters 19
_refine_ls_number_reflns 560
_refine_ls_number_restraints 0
_refine_ls_restrained_S_all 1.104
_refine_ls_R_factor_all 0.0462
_refine_ls_R_factor_gt 0.0339
_refine_ls_shift/su_max 0.000
_refine_ls_shift/su_mean 0.000
_refine_ls_structure_factor_coef Fsqd
_refine_ls_weighting_details 'calc w=1/[\s^2^(Fo^2^)+(0.0229P)^2^+30.9047P] where P=(Fo^2^+2Fc^2^)/3'
_refine_ls_weighting_scheme calc
_refine_ls_wR_factor_gt 0.0684
_refine_ls_wR_factor_ref 0.0731
_reflns_number_gt 440
_reflns_number_total 560
_reflns_threshold_expression >2sigma(I)
_cod_data_source_file ja0037052B_1.cif
_cod_data_source_block i4am
_cod_original_sg_symbol_H-M 'I 41/a m d'
_cod_database_code 4115442

loop_
_symmetry_equiv_pos_as_xyz
'x, y, z'
'-x+1/2, -y, z+1/2'
'-y+1/4, x+3/4, z+1/4'
'y+1/4, -x+1/4, z+3/4'
'-x+1/2, y, -z+1/2'
'x, -y, -z'
'y+1/4, x+3/4, -z+1/4'
'-y+1/4, -x+1/4, -z+3/4'
'x+1/2, y+1/2, z+1/2'
'-x+1, -y+1/2, z+1'
'-y+3/4, x+5/4, z+3/4'
'y+3/4, -x+3/4, z+5/4'
'-x+1, y+1/2, -z+1'
'x+1/2, -y+1/2, -z+1/2'
'y+3/4, x+5/4, -z+3/4'
'-y+3/4, -x+3/4, -z+5/4'
'-x, -y, -z'
'x-1/2, y, -z-1/2'
'y-1/4, -x-3/4, -z-1/4'
'-y-1/4, x-1/4, -z-3/4'
'x-1/2, -y, z-1/2'
'-x, y, z'
'-y-1/4, -x-3/4, z-1/4'
'y-1/4, x-1/4, z-3/4'
'-x+1/2, -y+1/2, -z+1/2'
'x, y+1/2, -z'
'y+1/4, -x-1/4, -z+1/4'
'-y+1/4, x+1/4, -z-1/4'
'x, -y+1/2, z'
'-x+1/2, y+1/2, z+1/2'
'-y+1/4, -x-1/4, z+1/4'
'y+1/4, x+1/4, z-1/4'

loop_
_atom_site_label
_atom_site_type_symbol
_atom_site_fract_x
_atom_site_fract_y
_atom_site_fract_z
_atom_site_U_iso_or_equiv
_atom_site_adp_type
_atom_site_occupancy
_atom_site_symmetry_multiplicity
_atom_site_calc_flag
_atom_site_refinement_flags
Nd Nd 0.0000 0.2500 0.069357(14) 0.00908(16) Uani 1 4 d S
Ga Ga 0.1649(7) 0.0000 0.0000 0.0345(7) Uani 0.50 2 d SP
Sb1 Sb 0.0000 0.2500 0.203764(18) 0.01077(18) Uani 1 4 d S
Sb2 Sb 0.0000 0.2500 0.3750 0.0100(2) Uani 1 8 d S
Sb3 Sb 0.0000 0.7500 0.1250 0.0096(2) Uani 1 8 d S

loop_
_atom_site_aniso_label
_atom_site_aniso_U_11
_atom_site_aniso_U_22
_atom_site_aniso_U_33
_atom_site_aniso_U_23
_atom_site_aniso_U_13
_atom_site_aniso_U_12
Nd 0.0092(3) 0.0083(3) 0.0097(3) 0.000 0.000 0.000
Ga 0.0356(13) 0.0534(17) 0.0146(10) 0.0057(11) 0.000 0.000
Sb1 0.0097(3) 0.0093(3) 0.0134(3) 0.000 0.000 0.000
Sb2 0.0094(3) 0.0094(3) 0.0112(4) 0.000 0.000 0.000
Sb3 0.0089(3) 0.0089(3) 0.0109(4) 0.000 0.000 0.000

loop_
_atom_type_symbol
_atom_type_description
_atom_type_scat_dispersion_real
_atom_type_scat_dispersion_imag
_atom_type_scat_source
Ga Ga 0.2307 1.6083 'International Tables Vol C Tables 4.2.6.8 and 6.1.1.4'
Sb Sb -0.5866 1.5461 'International Tables Vol C Tables 4.2.6.8 and 6.1.1.4'
Nd Nd -0.1943 3.0179 'International Tables Vol C Tables 4.2.6.8 and 6.1.1.4'

loop_
_geom_angle_atom_site_label_1
_geom_angle_atom_site_label_2
_geom_angle_atom_site_label_3
_geom_angle
_geom_angle_site_symmetry_1
_geom_angle_site_symmetry_3
Sb1 Nd Sb1 142.94(4) 27_455 27_565
Sb1 Nd Sb1 84.203(11) 27_455 27_465
Sb1 Nd Sb1 84.203(11) 27_565 27_465
Sb1 Nd Sb1 84.203(11) 27_455 27
Sb1 Nd Sb1 84.203(11) 27_565 27
Sb1 Nd Sb1 142.94(4) 27_465 27
Sb1 Nd Sb2 132.916(16) 27_455 25
Sb1 Nd Sb2 78.291(15) 27_565 25
Sb1 Nd Sb2 132.916(16) 27_465 25
Sb1 Nd Sb2 78.291(15) 27 25
Sb1 Nd Sb3 132.916(16) 27_455 .
Sb1 Nd Sb3 78.291(15) 27_565 .
Sb1 Nd Sb3 78.291(15) 27_465 .
Sb1 Nd Sb3 132.916(16) 27 .
Sb2 Nd Sb3 55.563(11) 25 .
Sb1 Nd Sb3 78.291(15) 27_455 1_545
Sb1 Nd Sb3 132.916(16) 27_565 1_545
Sb1 Nd Sb3 132.916(16) 27_465 1_545
Sb1 Nd Sb3 78.291(15) 27 1_545
Sb2 Nd Sb3 55.563(11) 25 1_545
Sb3 Nd Sb3 82.472(18) . 1_545
Sb1 Nd Sb2 78.291(15) 27_455 25_455
Sb1 Nd Sb2 132.916(16) 27_565 25_455
Sb1 Nd Sb2 78.291(15) 27_465 25_455
Sb1 Nd Sb2 132.916(16) 27 25_455
Sb2 Nd Sb2 82.472(18) 25 25_455
Sb3 Nd Sb2 55.563(11) . 25_455
Sb3 Nd Sb2 55.563(11) 1_545 25_455
Sb1 Nd Ga 49.20(4) 27_455 17
Sb1 Nd Ga 93.88(4) 27_565 17
Sb1 Nd Ga 77.35(4) 27_465 17
Sb1 Nd Ga 68.48(4) 27 17
Sb2 Nd Ga 146.50(5) 25 17
Sb3 Nd Ga 155.04(3) . 17
Sb3 Nd Ga 118.648(11) 1_545 17
Sb2 Nd Ga 123.52(5) 25_455 17
Sb1 Nd Ga 68.48(4) 27_455 .
Sb1 Nd Ga 77.35(4) 27_565 .
Sb1 Nd Ga 93.88(4) 27_465 .
Sb1 Nd Ga 49.20(4) 27 .
Sb2 Nd Ga 123.52(5) 25 .
Sb3 Nd Ga 155.04(3) . .
Sb3 Nd Ga 118.648(11) 1_545 .
Sb2 Nd Ga 146.50(5) 25_455 .
Ga Nd Ga 24.68(10) 17 .
Sb1 Nd Ga 77.35(4) 27_455 10_454
Sb1 Nd Ga 68.48(4) 27_565 10_454
Sb1 Nd Ga 49.20(4) 27_465 10_454
Sb1 Nd Ga 93.88(4) 27 10_454
Sb2 Nd Ga 146.50(5) 25 10_454
Sb3 Nd Ga 118.648(11) . 10_454
Sb3 Nd Ga 155.04(3) 1_545 10_454
Sb2 Nd Ga 123.52(5) 25_455 10_454
Ga Nd Ga 37.816(12) 17 10_454
Ga Nd Ga 45.68(5) . 10_454
Sb1 Nd Ga 93.88(4) 27_455 26
Sb1 Nd Ga 49.20(4) 27_565 26
Sb1 Nd Ga 68.48(4) 27_465 26
Sb1 Nd Ga 77.35(4) 27 26
Sb2 Nd Ga 123.52(5) 25 26
Sb3 Nd Ga 118.648(11) . 26
Sb3 Nd Ga 155.04(3) 1_545 26
Sb2 Nd Ga 146.50(4) 25_455 26
Ga Nd Ga 45.68(5) 17 26
Ga Nd Ga 37.816(12) . 26
Ga Nd Ga 24.68(10) 10_454 26
Ga Ga Ga 90.0 17 26
Ga Ga Ga 90.0 17 26_545
Ga Ga Ga 180.00(16) 26 26_545
Ga Ga Ga 56.59(11) 17 10_444
Ga Ga Ga 146.59(11) 26 10_444
Ga Ga Ga 33.41(11) 26_545 10_444
Ga Ga Ga 56.59(11) 17 10_454
Ga Ga Ga 33.41(11) 26 10_454
Ga Ga Ga 146.59(11) 26_545 10_454
Ga Ga Ga 113.2(2) 10_444 10_454
Ga Ga Sb1 122.02(5) 17 27
Ga Ga Sb1 113.300(15) 26 27
Ga Ga Sb1 66.700(16) 26_545 27
Ga Ga Sb1 87.81(4) 10_444 27
Ga Ga Sb1 128.471(18) 10_454 27
Ga Ga Sb1 122.02(5) 17 11_544
Ga Ga Sb1 66.700(16) 26 11_544
Ga Ga Sb1 113.300(16) 26_545 11_544
Ga Ga Sb1 128.471(18) 10_444 11_544
Ga Ga Sb1 87.81(4) 10_454 11_544
Sb1 Ga Sb1 115.96(11) 27 11_544
Ga Ga Ga 180.0 17 17_655
Ga Ga Ga 90.0 26 17_655
Ga Ga Ga 90.0 26_545 17_655
Ga Ga Ga 123.41(11) 10_444 17_655
Ga Ga Ga 123.41(11) 10_454 17_655
Sb1 Ga Ga 57.98(5) 27 17_655
Sb1 Ga Ga 57.98(5) 11_544 17_655
Ga Ga Nd 77.66(5) 17 17
Ga Ga Nd 108.908(6) 26 17
Ga Ga Nd 71.092(6) 26_545 17
Ga Ga Nd 67.16(3) 10_444 17
Ga Ga Nd 98.79(7) 10_454 17
Sb1 Ga Nd 132.55(4) 27 17
Sb1 Ga Nd 63.280(15) 11_544 17
Ga Ga Nd 102.34(5) 17_655 17
Ga Ga Nd 77.66(5) 17 .
Ga Ga Nd 71.092(6) 26 .
Ga Ga Nd 108.908(6) 26_545 .
Ga Ga Nd 98.79(7) 10_444 .
Ga Ga Nd 67.16(3) 10_454 .
Sb1 Ga Nd 63.280(15) 27 .
Sb1 Ga Nd 132.55(4) 11_544 .
Ga Ga Nd 102.34(5) 17_655 .
Nd Ga Nd 155.32(10) 17 .
Ga Sb1 Ga 46.60(3) 27_565 12_454
Ga Sb1 Ga 64.04(11) 27_565 3_545
Ga Sb1 Ga 82.83(8) 12_454 3_545
Ga Sb1 Ga 82.83(8) 27_565 20_556
Ga Sb1 Ga 64.04(11) 12_454 20_556
Ga Sb1 Ga 46.60(3) 3_545 20_556
Ga Sb1 Nd 149.21(4) 27_565 27_455
Ga Sb1 Nd 109.19(4) 12_454 27_455
Ga Sb1 Nd 98.51(5) 3_545 27_455
Ga Sb1 Nd 67.52(4) 20_556 27_455
Ga Sb1 Nd 67.52(4) 27_565 27_565
Ga Sb1 Nd 98.51(5) 12_454 27_565
Ga Sb1 Nd 109.19(4) 3_545 27_565
Ga Sb1 Nd 149.21(4) 20_556 27_565
Nd Sb1 Nd 142.94(4) 27_455 27_565
Ga Sb1 Nd 98.51(5) 27_565 27_465
Ga Sb1 Nd 67.52(3) 12_454 27_465
Ga Sb1 Nd 149.21(4) 3_545 27_465
Ga Sb1 Nd 109.19(3) 20_556 27_465
Nd Sb1 Nd 84.203(11) 27_455 27_465
Nd Sb1 Nd 84.203(11) 27_565 27_465
Ga Sb1 Nd 109.19(3) 27_565 27
Ga Sb1 Nd 149.21(4) 12_454 27
Ga Sb1 Nd 67.52(3) 3_545 27
Ga Sb1 Nd 98.51(5) 20_556 27
Nd Sb1 Nd 84.203(11) 27_455 27
Nd Sb1 Nd 84.203(11) 27_565 27
Nd Sb1 Nd 142.94(4) 27_465 27
Sb3 Sb2 Sb3 180.0 25_565 25_455
Sb3 Sb2 Sb3 90.0 25_565 25_465
Sb3 Sb2 Sb3 90.0 25_455 25_465
Sb3 Sb2 Sb3 90.0 25_565 25
Sb3 Sb2 Sb3 90.0 25_455 25
Sb3 Sb2 Sb3 180.0 25_465 25
Sb3 Sb2 Nd 117.781(5) 25_565 3_545
Sb3 Sb2 Nd 62.219(5) 25_455 3_545
Sb3 Sb2 Nd 117.781(5) 25_465 3_545
Sb3 Sb2 Nd 62.219(5) 25 3_545
Sb3 Sb2 Nd 62.219(5) 25_565 25
Sb3 Sb2 Nd 117.781(5) 25_455 25
Sb3 Sb2 Nd 117.781(5) 25_465 25
Sb3 Sb2 Nd 62.219(5) 25 25
Nd Sb2 Nd 124.437(11) 3_545 25
Sb3 Sb2 Nd 117.781(5) 25_565 25_455
Sb3 Sb2 Nd 62.219(5) 25_455 25_455
Sb3 Sb2 Nd 62.219(5) 25_465 25_455
Sb3 Sb2 Nd 117.781(5) 25 25_455
Nd Sb2 Nd 124.437(11) 3_545 25_455
Nd Sb2 Nd 82.472(18) 25 25_455
Sb3 Sb2 Nd 62.219(5) 25_565 3
Sb3 Sb2 Nd 117.781(5) 25_455 3
Sb3 Sb2 Nd 62.219(5) 25_465 3
Sb3 Sb2 Nd 117.781(5) 25 3
Nd Sb2 Nd 82.472(18) 3_545 3
Nd Sb2 Nd 124.437(11) 25 3
Nd Sb2 Nd 124.437(11) 25_455 3
Sb2 Sb3 Sb2 180.0 25_565 25_455
Sb2 Sb3 Sb2 90.0 25_565 25_465
Sb2 Sb3 Sb2 90.0 25_455 25_465
Sb2 Sb3 Sb2 90.0 25_565 25
Sb2 Sb3 Sb2 90.0 25_455 25
Sb2 Sb3 Sb2 180.0 25_465 25
Sb2 Sb3 Nd 62.219(5) 25_565 27_565
Sb2 Sb3 Nd 117.781(5) 25_455 27_565
Sb2 Sb3 Nd 117.781(5) 25_465 27_565
Sb2 Sb3 Nd 62.219(5) 25 27_565
Sb2 Sb3 Nd 117.781(5) 25_565 .
Sb2 Sb3 Nd 62.219(5) 25_455 .
Sb2 Sb3 Nd 117.781(5) 25_465 .
Sb2 Sb3 Nd 62.219(5) 25 .
Nd Sb3 Nd 124.437(11) 27_565 .
Sb2 Sb3 Nd 62.219(5) 25_565 1_565
Sb2 Sb3 Nd 117.781(5) 25_455 1_565
Sb2 Sb3 Nd 62.219(5) 25_465 1_565
Sb2 Sb3 Nd 117.781(5) 25 1_565
Nd Sb3 Nd 124.437(11) 27_565 1_565
Nd Sb3 Nd 82.472(18) . 1_565
Sb2 Sb3 Nd 117.781(5) 25_565 27_465
Sb2 Sb3 Nd 62.219(5) 25_455 27_465
Sb2 Sb3 Nd 62.219(5) 25_465 27_465
Sb2 Sb3 Nd 117.781(5) 25 27_465
Nd Sb3 Nd 82.472(18) 27_565 27_465
Nd Sb3 Nd 124.437(11) . 27_465
Nd Sb3 Nd 124.437(11) 1_565 27_465

loop_
_geom_bond_atom_site_label_1
_geom_bond_atom_site_label_2
_geom_bond_distance
_geom_bond_site_symmetry_2
Nd Sb1 3.2431(4) 27_455
Nd Sb1 3.2431(4) 27_565
Nd Sb1 3.2431(4) 27_465
Nd Sb1 3.2431(4) 27
Nd Sb2 3.2986(6) 25
Nd Sb3 3.2986(6) .
Nd Sb3 3.2986(6) 1_545
Nd Sb2 3.2986(6) 25_455
Nd Ga 3.3549(10) 17
Nd Ga 3.3549(10) .
Nd Ga 3.3549(10) 10_454
Nd Ga 3.3549(10) 26
Ga Ga 1.434(6) 17
Ga Ga 2.17430(15) 26
Ga Ga 2.17430(15) 26_545
Ga Ga 2.605(3) 10_444
Ga Ga 2.605(3) 10_454
Ga Sb1 2.7485(17) 27
Ga Sb1 2.7485(17) 11_544
Ga Ga 2.915(6) 17_655
Ga Nd 3.3549(10) 17
Sb1 Ga 2.7485(18) 27_565
Sb1 Ga 2.7485(17) 12_454
Sb1 Ga 2.7485(17) 3_545
Sb1 Ga 2.7485(18) 20_556
Sb1 Nd 3.2431(4) 27_455
Sb1 Nd 3.2431(4) 27_565
Sb1 Nd 3.2431(4) 27_465
Sb1 Nd 3.2431(4) 27
Sb2 Sb3 3.0749(2) 25_565
Sb2 Sb3 3.0749(2) 25_455
Sb2 Sb3 3.0749(2) 25_465
Sb2 Sb3 3.0749(2) 25
Sb2 Nd 3.2986(6) 3_545
Sb2 Nd 3.2986(6) 25
Sb2 Nd 3.2986(6) 25_455
Sb2 Nd 3.2986(6) 3
Sb3 Sb2 3.0749(2) 25_565
Sb3 Sb2 3.0749(2) 25_455
Sb3 Sb2 3.0749(2) 25_465
Sb3 Sb2 3.0749(2) 25
Sb3 Nd 3.2986(6) 27_565
Sb3 Nd 3.2986(6) 1_565
Sb3 Nd 3.2986(6) 27_465
